data_7046329
loop_
_publ_author_name
'Mart\'inez, J'
'Mart\'inez de Sarasa Buchaca, M'
'de la Cruz-Mart\'inez, F'
'Alonso-Moreno, C'
'S\'anchez-Barba, L F'
'Fernandez-Baeza, J'
'Rodr\'iguez, A M'
'Rodr\'iguez-Di\'eguez, A'
'Castro-Osma, J A'
'Otero, A.'
'Lara-S\'anchez, A'

_publ_section_title
;
 Versatile organoaluminium catalysts based on heteroscorpionate ligands
 for the preparation of polyesters.
;
_journal_issue 22
_journal_name_full 'Dalton transactions (Cambridge, England : 2003)'
_journal_page_first 7471
_journal_page_last 7479
_journal_paper_doi 10.1039/c8dt01553h
_journal_volume 47
_journal_year 2018
_chemical_formula_sum 'C49 H66 Al2 N8 O2'
_chemical_formula_weight 853.05
_space_group_crystal_system triclinic
_space_group_IT_number 2
_space_group_name_Hall '-P 1'
_space_group_name_H-M_alt 'P -1'
_symmetry_space_group_name_Hall '-P 1'
_symmetry_space_group_name_H-M 'P -1'
_atom_sites_solution_hydrogens mixed
_audit_creation_method SHELXL-2014
_audit_update_record
;
2018-05-09 deposited with the CCDC.
2018-05-14 downloaded from the CCDC.
;
_cell_angle_alpha 102.164(2)
_cell_angle_beta 95.020(2)
_cell_angle_gamma 91.554(2)
_cell_formula_units_Z 1
_cell_length_a 10.3817(6)
_cell_length_b 10.7672(7)
_cell_length_c 10.8726(7)
_cell_measurement_reflns_used 5802
_cell_measurement_temperature 100(2)
_cell_measurement_theta_max 28.71
_cell_measurement_theta_min 2.42
_cell_volume 1182.22(13)
_computing_cell_refinement 'Bruker Apex II'
_computing_data_collection 'Bruker ApexII'
_computing_data_reduction 'Bruker Apex II'
_computing_structure_refinement 'SHELXL-2014 (Sheldrick, 2014)'
_computing_structure_solution 'SHELXL-2014 (Sheldrick, 2014)'
_diffrn_ambient_temperature 100(2)
_diffrn_measured_fraction_theta_full 0.999
_diffrn_measured_fraction_theta_max 0.999
_diffrn_measurement_device_type 'Bruker D8 Venture'
_diffrn_measurement_method 'Phi and Omega Scans'
_diffrn_radiation_type MoK\a
_diffrn_radiation_wavelength 0.71069
_diffrn_reflns_av_R_equivalents 0.0493
_diffrn_reflns_av_unetI/netI 0.0499
_diffrn_reflns_Laue_measured_fraction_full 0.999
_diffrn_reflns_Laue_measured_fraction_max 0.999
_diffrn_reflns_limit_h_max 12
_diffrn_reflns_limit_h_min -12
_diffrn_reflns_limit_k_max 13
_diffrn_reflns_limit_k_min -13
_diffrn_reflns_limit_l_max 13
_diffrn_reflns_limit_l_min -13
_diffrn_reflns_number 15102
_diffrn_reflns_point_group_measured_fraction_full 0.999
_diffrn_reflns_point_group_measured_fraction_max 0.999
_diffrn_reflns_theta_full 25.240
_diffrn_reflns_theta_max 25.997
_diffrn_reflns_theta_min 2.421
_diffrn_source 'fine-focus sealed tube'
_exptl_absorpt_coefficient_mu 0.109
_exptl_absorpt_correction_T_max 0.746
_exptl_absorpt_correction_T_min 0.704
_exptl_absorpt_correction_type empirical
_exptl_absorpt_process_details 'Bruker SADABS (Bruker, 1999)'
_exptl_crystal_colour Colourless
_exptl_crystal_density_diffrn 1.198
_exptl_crystal_description Prismatic
_exptl_crystal_F_000 458
_exptl_crystal_size_max 0.20
_exptl_crystal_size_mid 0.20
_exptl_crystal_size_min 0.14
_refine_diff_density_max 0.349
_refine_diff_density_min -0.214
_refine_diff_density_rms 0.048
_refine_ls_extinction_method none
_refine_ls_goodness_of_fit_ref 1.038
_refine_ls_hydrogen_treatment constr
_refine_ls_matrix_type full
_refine_ls_number_parameters 315
_refine_ls_number_reflns 4644
_refine_ls_number_restraints 123
_refine_ls_restrained_S_all 1.034
_refine_ls_R_factor_all 0.0609
_refine_ls_R_factor_gt 0.0418
_refine_ls_shift/su_max 0.002
_refine_ls_shift/su_mean 0.000
_refine_ls_structure_factor_coef Fsqd
_refine_ls_weighting_details 'w=1/[\s^2^(Fo^2^)+(0.0319P)^2^+0.6886P] where P=(Fo^2^+2Fc^2^)/3'
_refine_ls_weighting_scheme calc
_refine_ls_wR_factor_gt 0.0936
_refine_ls_wR_factor_ref 0.1027
_reflns_Friedel_coverage 0.000
_reflns_number_gt 3614
_reflns_number_total 4644
_reflns_threshold_expression 'I > 2\s(I)'
_cod_data_source_file c8dt01553h2.cif
_cod_data_source_block Compound5
_cod_depositor_comments
;
The following automatic conversions were performed:

'_exptl_absorpt_correction_type' value 'Empirical' changed to
'empirical' according to
/home/data/users/saulius/crontab/automatic-downloads/rss-feeds/RSC/lib/dictionaries/cif_core.dic
dictionary named 'cif_core.dic' version 2.4.2 from 2011-04-26.

Automatic conversion script
Id: cif_fix_values 4973 2017-02-22 13:04:09Z antanas 

 Adding full bibliography for 7046328--7046329.cif.
;
_cod_database_code 7046329
_shelx_space_group_comment
;
The symmetry employed for this shelxl refinement is uniquely defined
by the following loop, which should always be used as a source of
symmetry information in preference to the above space-group names.
They are only intended as comments.
;
_shelxl_version_number 2014-3

loop_
_space_group_symop_operation_xyz
'x, y, z'
'-x, -y, -z'

loop_
_atom_site_label
_atom_site_type_symbol
_atom_site_fract_x
_atom_site_fract_y
_atom_site_fract_z
_atom_site_U_iso_or_equiv
_atom_site_adp_type
_atom_site_occupancy
_atom_site_site_symmetry_order
_atom_site_calc_flag
_atom_site_refinement_flags_posn
_atom_site_refinement_flags_adp
_atom_site_refinement_flags_occupancy
_atom_site_disorder_assembly
_atom_site_disorder_group
Al1 Al 0.54639(5) 0.37099(5) 0.43626(5) 0.01440(13) Uani 1 1 d . . . . .
C1 C 0.55847(17) 0.36613(17) 0.25381(16) 0.0196(4) Uani 1 1 d . . . . .
H1A H 0.4943 0.3057 0.2042 0.029 Uiso 1 1 d R U . . .
H1B H 0.6431 0.3411 0.2320 0.029 Uiso 1 1 d R U . . .
H1C H 0.5438 0.4489 0.2369 0.029 Uiso 1 1 d R U . . .
C2 C 0.69703(16) 0.30636(17) 0.52490(17) 0.0196(4) Uani 1 1 d . . . . .
H2A H 0.6948 0.3340 0.6146 0.029 Uiso 1 1 d R U . . .
H2B H 0.7757 0.3386 0.5003 0.029 Uiso 1 1 d R U . . .
H2C H 0.6934 0.2151 0.5028 0.029 Uiso 1 1 d R U . . .
C3 C 0.57575(18) 0.05705(19) 0.26533(19) 0.0284(5) Uani 1 1 d . . . . .
H3A H 0.5493 0.0618 0.1797 0.043 Uiso 1 1 d R U . . .
H3B H 0.6068 -0.0258 0.2670 0.043 Uiso 1 1 d R U . . .
H3C H 0.6436 0.1204 0.2998 0.043 Uiso 1 1 d R U . . .
C4 C 0.46279(17) 0.07959(17) 0.34216(17) 0.0203(4) Uani 1 1 d . . . . .
C5 C 0.36889(17) -0.01121(17) 0.35277(17) 0.0220(4) Uani 1 1 d . . . . .
H5 H 0.3655 -0.0974 0.3154 0.026 Uiso 1 1 calc R U . . .
C6 C 0.28297(16) 0.05094(17) 0.42859(17) 0.0190(4) Uani 1 1 d . . . . .
C7 C 0.16038(17) 0.00611(18) 0.47018(19) 0.0259(4) Uani 1 1 d . . . . .
H7A H 0.1680 0.0187 0.5606 0.039 Uiso 1 1 d R U . . .
H7B H 0.1440 -0.0827 0.4333 0.039 Uiso 1 1 d R U . . .
H7C H 0.0901 0.0533 0.4433 0.039 Uiso 1 1 d R U . . .
C8 C 0.60533(19) 0.3245(2) 0.90118(18) 0.0303(5) Uani 1 1 d . . . . .
H8A H 0.6680 0.3340 0.8435 0.045 Uiso 1 1 d R U . . .
H8B H 0.6237 0.2515 0.9364 0.045 Uiso 1 1 d R U . . .
H8C H 0.6095 0.3992 0.9679 0.045 Uiso 1 1 d R U . . .
C9 C 0.47249(17) 0.30719(17) 0.83262(17) 0.0212(4) Uani 1 1 d . . . . .
C10 C 0.35345(18) 0.30556(18) 0.88307(17) 0.0247(4) Uani 1 1 d . . . . .
H10 H 0.3400 0.3142 0.9678 0.030 Uiso 1 1 calc R U . . .
C11 C 0.26071(17) 0.28880(18) 0.78315(17) 0.0218(4) Uani 1 1 d . . . . .
C12 C 0.11647(18) 0.2799(2) 0.77724(19) 0.0304(5) Uani 1 1 d . . . . .
H12A H 0.0907 0.2767 0.8592 0.046 Uiso 1 1 d R U . . .
H12B H 0.0838 0.2043 0.7176 0.046 Uiso 1 1 d R U . . .
H12C H 0.0821 0.3531 0.7512 0.046 Uiso 1 1 d R U . . .
C13 C 0.27217(15) 0.27365(16) 0.55017(15) 0.0148(4) Uani 1 1 d . . . . .
H13 H 0.1804 0.2487 0.5479 0.018 Uiso 1 1 calc R U . . .
C14 C 0.27572(15) 0.40154(16) 0.51032(16) 0.0146(4) Uani 1 1 d . . . . .
H14 H 0.2414 0.4636 0.5775 0.017 Uiso 1 1 calc R U . . .
C15 C 0.18233(16) 0.39093(16) 0.39180(16) 0.0156(4) Uani 1 1 d . . . . .
C16 C 0.22223(16) 0.40654(17) 0.27782(16) 0.0188(4) Uani 1 1 d . . . . .
H16 H 0.3095 0.4225 0.2709 0.023 Uiso 1 1 calc R U . . .
C17 C 0.13253(17) 0.39842(18) 0.17362(17) 0.0228(4) Uani 1 1 d . . . . .
H17 H 0.1609 0.4098 0.0978 0.027 Uiso 1 1 calc R U . . .
C18 C 0.00227(17) 0.37393(18) 0.17976(17) 0.0224(4) Uani 1 1 d . . . . .
C19 C -0.03724(17) 0.35875(18) 0.29476(17) 0.0219(4) Uani 1 1 d . . . . .
H19 H -0.1244 0.3419 0.3014 0.026 Uiso 1 1 calc R U . . .
C20 C 0.05113(16) 0.36837(17) 0.39929(17) 0.0191(4) Uani 1 1 d . . . . .
H20 H 0.0224 0.3596 0.4758 0.023 Uiso 1 1 calc R U . . .
C21 C -0.09514(19) 0.3617(2) 0.06641(19) 0.0331(5) Uani 1 1 d . . . . .
H21A H -0.0605 0.4034 0.0058 0.050 Uiso 1 1 d R U . . .
H21B H -0.1734 0.4005 0.0921 0.050 Uiso 1 1 d R U . . .
H21C H -0.1137 0.2733 0.0288 0.050 Uiso 1 1 d R U . . .
N1 N 0.43801(13) 0.19341(14) 0.40874(13) 0.0163(3) Uani 1 1 d . . . . .
N2 N 0.32627(13) 0.17457(13) 0.46177(13) 0.0146(3) Uani 1 1 d . . . . .
N3 N 0.45747(13) 0.29191(14) 0.70808(13) 0.0186(3) Uani 1 1 d . . . . .
N4 N 0.32699(13) 0.27980(14) 0.67899(13) 0.0164(3) Uani 1 1 d . . . . .
O1 O 0.40173(10) 0.44561(11) 0.49910(10) 0.0137(3) Uani 1 1 d . . . . .
C1A C 0.2456(6) 0.0476(6) 0.0396(6) 0.0551(14) Uani 0.5 1 d D U P A -1
H1AA H 0.2677 0.1175 0.1100 0.083 Uiso 0.5 1 calc R U P A -1
H1AB H 0.2736 0.0684 -0.0357 0.083 Uiso 0.5 1 calc R U P A -1
H1AC H 0.2875 -0.0267 0.0552 0.083 Uiso 0.5 1 calc R U P A -1
C1B C 0.1017(6) 0.0219(5) 0.0231(6) 0.0380(13) Uani 0.5 1 d D U P A -1
C1C C 0.0316(7) 0.0508(6) 0.1271(7) 0.0389(15) Uani 0.5 1 d D U P A -1
H1CA H 0.0740 0.0871 0.2059 0.047 Uiso 0.5 1 calc R U P A -1
C1D C -0.1015(6) 0.0262(7) 0.1151(7) 0.0599(18) Uani 0.5 1 d D U P A -1
H1D H -0.1468 0.0461 0.1863 0.072 Uiso 0.5 1 calc R U P A -1
C1E C -0.1667(8) -0.0265(7) 0.0011(9) 0.068(2) Uani 0.5 1 d D U P A -1
H1E H -0.2558 -0.0427 -0.0067 0.082 Uiso 0.5 1 calc R U P A -1
C1F C -0.0968(8) -0.0553(8) -0.1025(10) 0.067(2) Uani 0.5 1 d D U P A -1
H1F H -0.1399 -0.0914 -0.1811 0.081 Uiso 0.5 1 calc R U P A -1
C1G C 0.0336(8) -0.0324(7) -0.0930(7) 0.0529(19) Uani 0.5 1 d D U P A -1
H1G H 0.0779 -0.0531 -0.1647 0.063 Uiso 0.5 1 calc R U P A -1

loop_
_atom_site_aniso_label
_atom_site_aniso_U_11
_atom_site_aniso_U_22
_atom_site_aniso_U_33
_atom_site_aniso_U_23
_atom_site_aniso_U_13
_atom_site_aniso_U_12
Al1 0.0121(3) 0.0150(3) 0.0161(3) 0.0031(2) 0.00173(19) 0.00042(19)
C1 0.0178(9) 0.0212(10) 0.0195(9) 0.0038(8) 0.0022(7) -0.0015(7)
C2 0.0168(9) 0.0177(9) 0.0253(10) 0.0067(8) 0.0018(7) 0.0003(7)
C3 0.0270(10) 0.0211(10) 0.0361(11) -0.0001(9) 0.0132(9) 0.0008(8)
C4 0.0204(9) 0.0193(10) 0.0206(9) 0.0024(8) 0.0028(7) 0.0016(7)
C5 0.0225(9) 0.0144(9) 0.0264(10) -0.0016(8) 0.0026(8) -0.0012(7)
C6 0.0173(9) 0.0160(9) 0.0233(9) 0.0053(7) -0.0015(7) -0.0025(7)
C7 0.0203(10) 0.0181(10) 0.0392(12) 0.0047(9) 0.0063(8) -0.0021(7)
C8 0.0291(11) 0.0384(13) 0.0206(10) 0.0032(9) -0.0052(8) 0.0028(9)
C9 0.0264(10) 0.0184(10) 0.0177(9) 0.0024(7) -0.0006(7) 0.0032(7)
C10 0.0303(10) 0.0285(11) 0.0154(9) 0.0038(8) 0.0048(8) 0.0028(8)
C11 0.0231(9) 0.0231(10) 0.0205(9) 0.0057(8) 0.0069(7) 0.0013(8)
C12 0.0254(10) 0.0428(13) 0.0234(10) 0.0055(9) 0.0092(8) -0.0004(9)
C13 0.0113(8) 0.0175(9) 0.0155(8) 0.0033(7) 0.0009(6) -0.0005(7)
C14 0.0117(8) 0.0148(9) 0.0168(8) 0.0024(7) 0.0024(6) -0.0005(6)
C15 0.0155(8) 0.0127(9) 0.0174(9) 0.0012(7) 0.0007(7) 0.0014(7)
C16 0.0129(8) 0.0222(10) 0.0214(9) 0.0046(8) 0.0021(7) 0.0001(7)
C17 0.0216(9) 0.0297(11) 0.0178(9) 0.0061(8) 0.0018(7) 0.0035(8)
C18 0.0171(9) 0.0271(10) 0.0213(9) 0.0035(8) -0.0033(7) 0.0026(8)
C19 0.0121(8) 0.0259(10) 0.0263(10) 0.0034(8) 0.0001(7) 0.0000(7)
C20 0.0164(9) 0.0209(10) 0.0198(9) 0.0036(8) 0.0026(7) 0.0013(7)
C21 0.0224(10) 0.0514(14) 0.0250(10) 0.0096(10) -0.0042(8) 0.0004(9)
N1 0.0135(7) 0.0181(8) 0.0178(7) 0.0038(6) 0.0040(6) 0.0006(6)
N2 0.0115(7) 0.0157(8) 0.0165(7) 0.0037(6) 0.0013(5) -0.0008(6)
N3 0.0152(7) 0.0208(8) 0.0191(8) 0.0043(6) -0.0020(6) -0.0001(6)
N4 0.0145(7) 0.0195(8) 0.0156(7) 0.0046(6) 0.0013(6) 0.0003(6)
O1 0.0092(5) 0.0157(6) 0.0162(6) 0.0040(5) 0.0007(4) -0.0013(4)
C1A 0.055(3) 0.051(4) 0.066(4) 0.024(3) 0.015(3) 0.009(3)
C1B 0.055(3) 0.031(3) 0.034(3) 0.014(2) 0.019(3) 0.013(3)
C1C 0.047(4) 0.038(3) 0.034(3) 0.007(2) 0.013(3) 0.005(3)
C1D 0.049(4) 0.060(4) 0.078(4) 0.027(3) 0.019(3) 0.005(3)
C1E 0.059(5) 0.048(4) 0.101(5) 0.030(3) -0.005(4) -0.006(4)
C1F 0.076(5) 0.050(4) 0.075(5) 0.019(4) -0.014(4) -0.001(4)
C1G 0.075(6) 0.044(4) 0.038(3) 0.006(3) 0.002(3) 0.004(4)

loop_
_atom_type_symbol
_atom_type_description
_atom_type_scat_dispersion_real
_atom_type_scat_dispersion_imag
_atom_type_scat_source
C C 0.0033 0.0016 'International Tables Vol C Tables 4.2.6.8 and 6.1.1.4'
H H 0.0000 0.0000 'International Tables Vol C Tables 4.2.6.8 and 6.1.1.4'
Al Al 0.0645 0.0514 'International Tables Vol C Tables 4.2.6.8 and 6.1.1.4'
N N 0.0061 0.0033 'International Tables Vol C Tables 4.2.6.8 and 6.1.1.4'
O O 0.0106 0.0060 'International Tables Vol C Tables 4.2.6.8 and 6.1.1.4'

loop_
_geom_angle_atom_site_label_1
_geom_angle_atom_site_label_2
_geom_angle_atom_site_label_3
_geom_angle
_geom_angle_site_symmetry_1
_geom_angle_site_symmetry_3
O1 Al1 C2 129.92(7) . .
O1 Al1 C1 114.48(7) . .
C2 Al1 C1 115.43(8) . .
O1 Al1 O1 74.44(5) . 2_666
C2 Al1 O1 95.34(6) . 2_666
C1 Al1 O1 97.49(6) . 2_666
O1 Al1 N1 86.37(5) . .
C2 Al1 N1 92.39(7) . .
C1 Al1 N1 95.89(7) . .
O1 Al1 N1 159.89(6) 2_666 .
N1 C4 C5 110.72(16) . .
N1 C4 C3 123.09(16) . .
C5 C4 C3 126.17(17) . .
C6 C5 C4 106.49(16) . .
N2 C6 C5 106.51(15) . .
N2 C6 C7 121.90(16) . .
C5 C6 C7 131.55(17) . .
N3 C9 C10 111.50(15) . .
N3 C9 C8 120.17(17) . .
C10 C9 C8 128.33(17) . .
C11 C10 C9 106.33(16) . .
N4 C11 C10 105.29(16) . .
N4 C11 C12 123.36(16) . .
C10 C11 C12 131.35(17) . .
N2 C13 N4 111.74(13) . .
N2 C13 C14 112.61(14) . .
N4 C13 C14 113.90(14) . .
O1 C14 C15 114.44(13) . .
O1 C14 C13 112.87(13) . .
C15 C14 C13 108.31(13) . .
C16 C15 C20 118.43(16) . .
C16 C15 C14 122.71(15) . .
C20 C15 C14 118.83(15) . .
C15 C16 C17 120.24(16) . .
C18 C17 C16 121.67(17) . .
C17 C18 C19 117.79(16) . .
C17 C18 C21 122.00(17) . .
C19 C18 C21 120.20(16) . .
C20 C19 C18 120.90(16) . .
C19 C20 C15 120.95(17) . .
C4 N1 N2 105.07(14) . .
C4 N1 Al1 129.50(12) . .
N2 N1 Al1 125.42(11) . .
C6 N2 N1 111.20(14) . .
C6 N2 C13 126.10(14) . .
N1 N2 C13 122.46(13) . .
C9 N3 N4 104.19(14) . .
N3 N4 C11 112.68(14) . .
N3 N4 C13 120.19(13) . .
C11 N4 C13 126.73(14) . .
C14 O1 Al1 134.78(11) . .
C14 O1 Al1 119.65(10) . 2_666
Al1 O1 Al1 105.56(5) . 2_666
C1C C1B C1G 117.4(5) . .
C1C C1B C1A 119.4(6) . .
C1G C1B C1A 123.1(7) . .
C1B C1C C1D 120.8(6) . .
C1E C1D C1C 121.1(7) . .
C1D C1E C1F 118.1(7) . .
C1G C1F C1E 121.8(7) . .
C1F C1G C1B 120.8(6) . .

loop_
_geom_bond_atom_site_label_1
_geom_bond_atom_site_label_2
_geom_bond_distance
_geom_bond_site_symmetry_2
Al1 O1 1.8388(12) .
Al1 C2 1.9841(17) .
Al1 C1 1.9883(18) .
Al1 O1 1.9936(12) 2_666
Al1 N1 2.1436(15) .
C3 C4 1.494(3) .
C4 N1 1.330(2) .
C4 C5 1.391(2) .
C5 C6 1.361(3) .
C6 N2 1.357(2) .
C6 C7 1.489(2) .
C8 C9 1.497(2) .
C9 N3 1.324(2) .
C9 C10 1.396(3) .
C10 C11 1.366(3) .
C11 N4 1.363(2) .
C11 C12 1.493(3) .
C13 N2 1.440(2) .
C13 N4 1.452(2) .
C13 C14 1.529(2) .
C14 O1 1.4036(19) .
C14 C15 1.525(2) .
C15 C16 1.382(2) .
C15 C20 1.389(2) .
C16 C17 1.388(2) .
C17 C18 1.381(3) .
C18 C19 1.389(3) .
C18 C21 1.505(2) .
C19 C20 1.381(2) .
N1 N2 1.3685(19) .
N3 N4 1.3602(19) .
O1 Al1 1.9937(12) 2_666
C1A C1B 1.500(7) .
C1B C1C 1.382(7) .
C1B C1G 1.395(8) .
C1C C1D 1.389(7) .
C1D C1E 1.361(8) .
C1E C1F 1.379(9) .
C1F C1G 1.360(8) .
